data_4085190
loop_
_publ_author_name
'Toscani, Anita'
'Heli\"ovaara, Eeva K.'
'Hena, Jubeda B.'
'White, Andrew J. P.'
'Wilton-Ely, James D. E. T.'

_publ_section_title
;
 Multimetallic Alkenyl Complexes Bearing Macrocyclic Dithiocarbamate
 Ligands
;
_journal_issue 2
_journal_name_full Organometallics
_journal_page_first 494
_journal_paper_doi 10.1021/om5011269
_journal_volume 34
_journal_year 2015
_chemical_formula_moiety 'C64 H61 N O5 P2 Ru S2'
_chemical_formula_sum 'C64 H61 N O5 P2 Ru S2'
_chemical_formula_weight 1151.26
_chemical_name_systematic
; 
 ? 
;
_space_group_crystal_system monoclinic
_space_group_IT_number 14
_space_group_name_Hall '-P 2ybc'
_space_group_name_H-M_alt 'P 1 21/c 1'
_symmetry_space_group_name_Hall '-P 2ybc'
_symmetry_space_group_name_H-M 'P 1 21/c 1'
_atom_sites_solution_hydrogens geom
_audit_creation_method SHELXL-2013
_cell_angle_alpha 90
_cell_angle_beta 101.6426(6)
_cell_angle_gamma 90
_cell_formula_units_Z 4
_cell_length_a 13.03464(8)
_cell_length_b 19.81564(10)
_cell_length_c 21.39853(12)
_cell_measurement_reflns_used 20174
_cell_measurement_temperature 173
_cell_measurement_theta_max 74.2910
_cell_measurement_theta_min 3.0460
_cell_volume 5413.30(5)
_computing_cell_refinement CrysAlisPro,
_computing_data_collection CrysAlisPro,
_computing_data_reduction CrysAlisPro,
_computing_molecular_graphics 'Bruker SHELXTL'
_computing_publication_material 'CIFTAB-2013 (Sheldrick, 2013)'
_computing_structure_refinement 'SHELXL-2013 (Sheldrick, 2013)'
_computing_structure_solution 'SHELXS-2013 (Sheldrick, 2013)'
_diffrn_ambient_temperature 173
_diffrn_detector_area_resol_mean 10.4115
_diffrn_measured_fraction_theta_full 1.000
_diffrn_measured_fraction_theta_max 0.985
_diffrn_measurement_device_type 'Agilent Xcalibur PX Ultra A'
_diffrn_measurement_method 'omega scans'
_diffrn_radiation_type CuK\a
_diffrn_radiation_wavelength 1.54184
_diffrn_reflns_av_R_equivalents 0.0213
_diffrn_reflns_av_unetI/netI 0.0201
_diffrn_reflns_Laue_measured_fraction_full 1.000
_diffrn_reflns_Laue_measured_fraction_max 0.985
_diffrn_reflns_limit_h_max 15
_diffrn_reflns_limit_h_min -13
_diffrn_reflns_limit_k_max 24
_diffrn_reflns_limit_k_min -24
_diffrn_reflns_limit_l_max 26
_diffrn_reflns_limit_l_min -22
_diffrn_reflns_number 38908
_diffrn_reflns_point_group_measured_fraction_full 1.000
_diffrn_reflns_point_group_measured_fraction_max 0.985
_diffrn_reflns_theta_full 67.684
_diffrn_reflns_theta_max 74.570
_diffrn_reflns_theta_min 3.069
_diffrn_source 'Enhance Ultra (Cu) X-ray Source'
_exptl_absorpt_coefficient_mu 4.041
_exptl_absorpt_correction_T_max 0.805
_exptl_absorpt_correction_T_min 0.386
_exptl_absorpt_correction_type analytical
_exptl_absorpt_process_details
; 
CrysAlisPro, Agilent Technologies, 
Version 1.171.36.28 (release 01-02-2013 CrysAlis171 .NET) 
(compiled Feb  1 2013,16:14:44) 
Analytical numeric absorption correction using a multifaceted crystal 
model based on expressions derived by R.C. Clark & J.S. Reid. 
(Clark, R. C. & Reid, J. S. (1995). Acta Cryst. A51, 887-897) 
;
_exptl_crystal_colour 'Pale yellow'
_exptl_crystal_density_diffrn 1.413
_exptl_crystal_description needles
_exptl_crystal_F_000 2392
_exptl_crystal_size_max 0.43
_exptl_crystal_size_mid 0.10
_exptl_crystal_size_min 0.06
_refine_diff_density_max 0.363
_refine_diff_density_min -0.437
_refine_diff_density_rms 0.049
_refine_ls_extinction_method none
_refine_ls_goodness_of_fit_ref 1.043
_refine_ls_hydrogen_treatment constr
_refine_ls_matrix_type full
_refine_ls_number_parameters 676
_refine_ls_number_reflns 10924
_refine_ls_number_restraints 0
_refine_ls_restrained_S_all 1.043
_refine_ls_R_factor_all 0.0265
_refine_ls_R_factor_gt 0.0237
_refine_ls_shift/su_max 0.001
_refine_ls_shift/su_mean 0.000
_refine_ls_structure_factor_coef Fsqd
_refine_ls_weighting_details 'w=1/[\s^2^(Fo^2^)+(0.0324P)^2^+1.8859P] where P=(Fo^2^+2Fc^2^)/3'
_refine_ls_weighting_scheme calc
_refine_ls_wR_factor_gt 0.0608
_refine_ls_wR_factor_ref 0.0631
_reflns_Friedel_coverage 0.000
_reflns_number_gt 10036
_reflns_number_total 10924
_reflns_threshold_expression 'I > 2\s(I)'
_cod_data_source_file om5011269_si_002.cif
_cod_data_source_block 6
_cod_depositor_comments 'Adding full bibliography for 4085188--4085190.cif.'
_cod_database_code 4085190
_shelx_space_group_comment
; 
The symmetry employed for this shelxl refinement is uniquely defined 
by the following loop, which should always be used as a source of 
symmetry information in preference to the above space-group names. 
They are only intended as comments. 
;
_shelxl_version_number 2013-4

loop_
_space_group_symop_operation_xyz
'x, y, z'
'-x, y+1/2, -z+1/2'
'-x, -y, -z'
'x, -y-1/2, z-1/2'

loop_
_atom_site_label
_atom_site_type_symbol
_atom_site_fract_x
_atom_site_fract_y
_atom_site_fract_z
_atom_site_U_iso_or_equiv
_atom_site_adp_type
_atom_site_occupancy
_atom_site_site_symmetry_order
_atom_site_calc_flag
_atom_site_refinement_flags_posn
_atom_site_refinement_flags_adp
Ru1 Ru 0.72755(2) -0.00157(2) 0.15510(2) 0.01560(4) Uani 1 1 d . .
P1 P 0.78825(3) 0.10998(2) 0.14011(2) 0.01820(7) Uani 1 1 d . .
P2 P 0.67234(3) -0.11343(2) 0.17171(2) 0.01747(7) Uani 1 1 d . .
S1 S 0.90767(3) -0.04557(2) 0.15739(2) 0.02401(8) Uani 1 1 d . .
C2 C 0.93049(12) -0.03551(7) 0.23876(7) 0.0229(3) Uani 1 1 d . .
S3 S 0.82969(3) 0.00220(2) 0.26533(2) 0.02094(8) Uani 1 1 d . .
N4 N 1.01765(11) -0.05727(7) 0.27774(7) 0.0293(3) Uani 1 1 d . .
C5 C 1.09739(14) -0.09449(9) 0.25278(10) 0.0406(4) Uani 1 1 d . .
H5A H 1.0640 -0.1156 0.2118 0.049 Uiso 1 1 calc R U
H5B H 1.1246 -0.1312 0.2830 0.049 Uiso 1 1 calc R U
C6 C 1.18836(16) -0.05200(11) 0.24213(9) 0.0437(4) Uani 1 1 d . .
H6A H 1.2237 -0.0742 0.2108 0.052 Uiso 1 1 calc R U
H6B H 1.1630 -0.0072 0.2251 0.052 Uiso 1 1 calc R U
O7 O 1.25965(10) -0.04431(7) 0.30130(6) 0.0390(3) Uani 1 1 d . .
C8 C 1.34699(18) -0.00347(10) 0.29488(11) 0.0451(5) Uani 1 1 d . .
H8A H 1.3244 0.0441 0.2875 0.054 Uiso 1 1 calc R U
H8B H 1.3754 -0.0189 0.2577 0.054 Uiso 1 1 calc R U
C9 C 1.43037(16) -0.00836(10) 0.35447(11) 0.0406(4) Uani 1 1 d . .
H9A H 1.4460 -0.0566 0.3641 0.049 Uiso 1 1 calc R U
H9B H 1.4951 0.0132 0.3466 0.049 Uiso 1 1 calc R U
O10 O 1.40197(11) 0.02269(7) 0.40869(7) 0.0410(3) Uani 1 1 d . .
C11 C 1.36331(15) -0.02324(10) 0.44984(10) 0.0384(4) Uani 1 1 d . .
H11A H 1.4149 -0.0597 0.4636 0.046 Uiso 1 1 calc R U
H11B H 1.2970 -0.0439 0.4273 0.046 Uiso 1 1 calc R U
C12 C 1.34517(15) 0.01596(11) 0.50675(10) 0.0408(4) Uani 1 1 d . .
H12A H 1.3355 -0.0159 0.5407 0.049 Uiso 1 1 calc R U
H12B H 1.4077 0.0439 0.5235 0.049 Uiso 1 1 calc R U
O13 O 1.25560(10) 0.05855(6) 0.49119(6) 0.0373(3) Uani 1 1 d . .
C14 C 1.16470(14) 0.02984(9) 0.50750(9) 0.0353(4) Uani 1 1 d . .
H14A H 1.1705 0.0314 0.5543 0.042 Uiso 1 1 calc R U
H14B H 1.1580 -0.0180 0.4938 0.042 Uiso 1 1 calc R U
C15 C 1.06883(15) 0.06918(9) 0.47478(9) 0.0367(4) Uani 1 1 d . .
H15A H 1.0255 0.0801 0.5064 0.044 Uiso 1 1 calc R U
H15B H 1.0917 0.1122 0.4585 0.044 Uiso 1 1 calc R U
O16 O 1.00723(11) 0.03313(8) 0.42365(7) 0.0446(3) Uani 1 1 d . .
C17 C 1.05486(15) 0.02272(10) 0.36971(8) 0.0362(4) Uani 1 1 d . .
H17A H 1.1318 0.0284 0.3821 0.043 Uiso 1 1 calc R U
H17B H 1.0273 0.0555 0.3355 0.043 Uiso 1 1 calc R U
C18 C 1.02774(14) -0.04899(9) 0.34683(8) 0.0348(4) Uani 1 1 d . .
H18A H 1.0829 -0.0799 0.3691 0.042 Uiso 1 1 calc R U
H18B H 0.9609 -0.0622 0.3587 0.042 Uiso 1 1 calc R U
C19 C 0.59124(11) 0.03824(7) 0.17947(7) 0.0188(3) Uani 1 1 d . .
C20 C 0.60915(11) 0.06836(7) 0.24103(7) 0.0209(3) Uani 1 1 d . .
C21 C 0.63289(12) 0.09071(8) 0.29457(7) 0.0244(3) Uani 1 1 d . .
C22 C 0.65435(13) 0.12154(7) 0.35650(7) 0.0241(3) Uani 1 1 d . .
C23 C 0.57349(14) 0.15290(8) 0.37973(8) 0.0308(3) Uani 1 1 d . .
H23 H 0.5043 0.1527 0.3548 0.037 Uiso 1 1 calc R U
C24 C 0.59353(16) 0.18420(10) 0.43868(9) 0.0386(4) Uani 1 1 d . .
H24 H 0.5380 0.2052 0.4542 0.046 Uiso 1 1 calc R U
C25 C 0.69409(17) 0.18513(10) 0.47518(9) 0.0394(4) Uani 1 1 d . .
H25 H 0.7078 0.2071 0.5154 0.047 Uiso 1 1 calc R U
C26 C 0.77453(15) 0.15399(9) 0.45291(8) 0.0356(4) Uani 1 1 d . .
H26 H 0.8435 0.1546 0.4781 0.043 Uiso 1 1 calc R U
C27 C 0.75538(14) 0.12179(8) 0.39395(8) 0.0296(3) Uani 1 1 d . .
H27 H 0.8109 0.1000 0.3792 0.035 Uiso 1 1 calc R U
C28 C 0.49510(11) 0.03944(7) 0.14092(7) 0.0212(3) Uani 1 1 d . .
H28 H 0.4884 0.0126 0.1035 0.025 Uiso 1 1 calc R U
C29 C 0.39941(12) 0.07570(7) 0.14763(7) 0.0219(3) Uani 1 1 d . .
C30 C 0.30317(12) 0.05181(8) 0.11410(8) 0.0267(3) Uani 1 1 d . .
H30 H 0.3006 0.0103 0.0916 0.032 Uiso 1 1 calc R U
C31 C 0.21122(13) 0.08743(9) 0.11292(9) 0.0312(3) Uani 1 1 d . .
H31 H 0.1464 0.0700 0.0904 0.037 Uiso 1 1 calc R U
C32 C 0.21416(13) 0.14853(9) 0.14466(9) 0.0314(3) Uani 1 1 d . .
H32 H 0.1517 0.1737 0.1432 0.038 Uiso 1 1 calc R U
C33 C 0.30896(13) 0.17275(8) 0.17854(9) 0.0308(3) Uani 1 1 d . .
H33 H 0.3109 0.2144 0.2008 0.037 Uiso 1 1 calc R U
C34 C 0.40072(12) 0.13714(8) 0.18033(8) 0.0269(3) Uani 1 1 d . .
H34 H 0.4650 0.1544 0.2039 0.032 Uiso 1 1 calc R U
C35 C 0.66314(12) -0.00616(7) 0.07014(7) 0.0207(3) Uani 1 1 d . .
O35 O 0.62205(10) -0.00814(6) 0.01718(5) 0.0312(3) Uani 1 1 d . .
C36 C 0.88270(12) 0.14491(7) 0.20765(7) 0.0225(3) Uani 1 1 d . .
C37 C 0.84904(13) 0.17440(8) 0.25924(8) 0.0270(3) Uani 1 1 d . .
H37 H 0.7763 0.1767 0.2594 0.032 Uiso 1 1 calc R U
C38 C 0.92141(15) 0.20045(8) 0.31052(8) 0.0327(4) Uani 1 1 d . .
H38 H 0.8977 0.2217 0.3448 0.039 Uiso 1 1 calc R U
C39 C 1.02786(15) 0.19545(9) 0.31178(8) 0.0347(4) Uani 1 1 d . .
H39 H 1.0771 0.2139 0.3464 0.042 Uiso 1 1 calc R U
C40 C 1.06189(13) 0.16337(9) 0.26231(8) 0.0337(4) Uani 1 1 d . .
H40 H 1.1348 0.1585 0.2638 0.040 Uiso 1 1 calc R U
C41 C 0.99002(13) 0.13817(8) 0.21027(8) 0.0270(3) Uani 1 1 d . .
H41 H 1.0143 0.1163 0.1765 0.032 Uiso 1 1 calc R U
C42 C 0.85762(11) 0.12139(7) 0.07348(7) 0.0222(3) Uani 1 1 d . .
C43 C 0.87164(12) 0.06865(8) 0.03331(7) 0.0260(3) Uani 1 1 d . .
H43 H 0.8462 0.0249 0.0403 0.031 Uiso 1 1 calc R U
C44 C 0.92288(14) 0.07933(9) -0.01731(8) 0.0315(3) Uani 1 1 d . .
H44 H 0.9314 0.0430 -0.0447 0.038 Uiso 1 1 calc R U
C45 C 0.96111(14) 0.14240(9) -0.02763(8) 0.0345(4) Uani 1 1 d . .
H45 H 0.9965 0.1494 -0.0618 0.041 Uiso 1 1 calc R U
C46 C 0.94748(15) 0.19546(9) 0.01216(9) 0.0353(4) Uani 1 1 d . .
H46 H 0.9739 0.2389 0.0053 0.042 Uiso 1 1 calc R U
C47 C 0.89534(13) 0.18524(8) 0.06202(8) 0.0295(3) Uani 1 1 d . .
H47 H 0.8853 0.2221 0.0886 0.035 Uiso 1 1 calc R U
C48 C 0.68853(12) 0.17693(7) 0.12132(7) 0.0229(3) Uani 1 1 d . .
C49 C 0.70204(15) 0.24231(8) 0.14620(8) 0.0320(3) Uani 1 1 d . .
H49 H 0.7660 0.2543 0.1739 0.038 Uiso 1 1 calc R U
C50 C 0.62273(18) 0.28987(9) 0.13079(9) 0.0416(4) Uani 1 1 d . .
H50 H 0.6324 0.3340 0.1484 0.050 Uiso 1 1 calc R U
C51 C 0.52969(16) 0.27345(10) 0.08989(10) 0.0421(5) Uani 1 1 d . .
H51 H 0.4750 0.3058 0.0803 0.051 Uiso 1 1 calc R U
C52 C 0.51677(14) 0.20959(10) 0.06304(9) 0.0372(4) Uani 1 1 d . .
H52 H 0.4540 0.1986 0.0338 0.045 Uiso 1 1 calc R U
C53 C 0.59565(13) 0.16159(8) 0.07887(8) 0.0279(3) Uani 1 1 d . .
H53 H 0.5860 0.1178 0.0605 0.033 Uiso 1 1 calc R U
C54 C 0.53185(12) -0.13439(7) 0.16043(7) 0.0222(3) Uani 1 1 d . .
C55 C 0.46972(13) -0.12028(8) 0.10076(8) 0.0270(3) Uani 1 1 d . .
H55 H 0.4997 -0.0981 0.0694 0.032 Uiso 1 1 calc R U
C56 C 0.36448(14) -0.13829(9) 0.08669(9) 0.0336(4) Uani 1 1 d . .
H56 H 0.3230 -0.1282 0.0460 0.040 Uiso 1 1 calc R U
C57 C 0.32016(14) -0.17089(10) 0.13183(10) 0.0379(4) Uani 1 1 d . .
H57 H 0.2480 -0.1826 0.1225 0.045 Uiso 1 1 calc R U
C58 C 0.38126(15) -0.18638(10) 0.19061(9) 0.0384(4) Uani 1 1 d . .
H58 H 0.3512 -0.2095 0.2214 0.046 Uiso 1 1 calc R U
C59 C 0.48648(13) -0.16842(9) 0.20502(8) 0.0308(3) Uani 1 1 d . .
H59 H 0.5278 -0.1794 0.2456 0.037 Uiso 1 1 calc R U
C60 C 0.72934(12) -0.14312(7) 0.25184(7) 0.0216(3) Uani 1 1 d . .
C61 C 0.68806(13) -0.12086(8) 0.30371(8) 0.0275(3) Uani 1 1 d . .
H61 H 0.6264 -0.0940 0.2966 0.033 Uiso 1 1 calc R U
C62 C 0.73694(15) -0.13782(9) 0.36555(8) 0.0340(4) Uani 1 1 d . .
H62 H 0.7068 -0.1244 0.4005 0.041 Uiso 1 1 calc R U
C63 C 0.82939(15) -0.17416(9) 0.37633(8) 0.0362(4) Uani 1 1 d . .
H63 H 0.8629 -0.1855 0.4187 0.043 Uiso 1 1 calc R U
C64 C 0.87308(14) -0.19408(8) 0.32541(8) 0.0314(3) Uani 1 1 d . .
H64 H 0.9377 -0.2178 0.3330 0.038 Uiso 1 1 calc R U
C65 C 0.82257(12) -0.17938(7) 0.26302(7) 0.0247(3) Uani 1 1 d . .
H65 H 0.8519 -0.1941 0.2282 0.030 Uiso 1 1 calc R U
C66 C 0.70774(11) -0.17952(7) 0.11958(7) 0.0209(3) Uani 1 1 d . .
C67 C 0.68357(12) -0.24684(8) 0.13021(8) 0.0257(3) Uani 1 1 d . .
H67 H 0.6554 -0.2581 0.1665 0.031 Uiso 1 1 calc R U
C68 C 0.70029(13) -0.29741(8) 0.08834(8) 0.0298(3) Uani 1 1 d . .
H68 H 0.6843 -0.3430 0.0962 0.036 Uiso 1 1 calc R U
C69 C 0.74058(13) -0.28079(8) 0.03503(8) 0.0305(3) Uani 1 1 d . .
H69 H 0.7511 -0.3151 0.0059 0.037 Uiso 1 1 calc R U
C70 C 0.76560(13) -0.21439(8) 0.02396(8) 0.0298(3) Uani 1 1 d . .
H70 H 0.7934 -0.2033 -0.0125 0.036 Uiso 1 1 calc R U
C71 C 0.74983(12) -0.16391(8) 0.06658(7) 0.0244(3) Uani 1 1 d . .
H71 H 0.7680 -0.1186 0.0593 0.029 Uiso 1 1 calc R U

loop_
_atom_site_aniso_label
_atom_site_aniso_U_11
_atom_site_aniso_U_22
_atom_site_aniso_U_33
_atom_site_aniso_U_23
_atom_site_aniso_U_13
_atom_site_aniso_U_12
Ru1 0.01550(6) 0.01679(6) 0.01400(6) -0.00099(3) 0.00174(4) 0.00125(3)
P1 0.01848(16) 0.01808(15) 0.01803(16) -0.00067(12) 0.00363(13) -0.00007(12)
P2 0.01926(16) 0.01706(15) 0.01623(16) -0.00090(12) 0.00392(12) 0.00087(12)
S1 0.01921(16) 0.02829(17) 0.02366(17) -0.00345(13) 0.00230(13) 0.00423(13)
C2 0.0208(7) 0.0200(6) 0.0255(7) -0.0006(5) -0.0009(6) -0.0007(5)
S3 0.02209(17) 0.02200(16) 0.01714(16) -0.00074(11) 0.00018(13) 0.00006(12)
N4 0.0243(6) 0.0289(6) 0.0304(7) -0.0006(5) -0.0043(5) 0.0035(5)
C5 0.0302(9) 0.0382(9) 0.0463(11) -0.0105(8) -0.0089(8) 0.0138(7)
C6 0.0378(10) 0.0597(12) 0.0315(9) 0.0002(8) 0.0020(8) 0.0165(9)
O7 0.0338(6) 0.0471(7) 0.0343(7) 0.0068(5) 0.0023(5) -0.0028(5)
C8 0.0479(12) 0.0453(11) 0.0445(12) 0.0066(8) 0.0147(9) -0.0083(8)
C9 0.0342(10) 0.0429(10) 0.0477(11) -0.0042(8) 0.0152(8) -0.0123(7)
O10 0.0466(8) 0.0327(6) 0.0473(8) -0.0019(6) 0.0177(6) -0.0091(6)
C11 0.0319(9) 0.0357(9) 0.0483(11) 0.0064(8) 0.0101(8) -0.0021(7)
C12 0.0314(9) 0.0511(10) 0.0381(10) 0.0057(8) 0.0024(8) -0.0014(8)
O13 0.0348(7) 0.0383(6) 0.0399(7) 0.0045(5) 0.0102(5) -0.0017(5)
C14 0.0344(9) 0.0374(9) 0.0328(9) 0.0015(7) 0.0038(7) -0.0070(7)
C15 0.0352(9) 0.0391(9) 0.0353(9) -0.0051(7) 0.0057(7) -0.0030(7)
O16 0.0321(7) 0.0635(9) 0.0368(7) -0.0082(6) 0.0041(5) -0.0113(6)
C17 0.0369(9) 0.0407(9) 0.0283(8) -0.0006(7) -0.0002(7) -0.0083(8)
C18 0.0352(9) 0.0335(8) 0.0297(8) 0.0065(7) -0.0077(7) -0.0001(7)
C19 0.0198(7) 0.0177(6) 0.0199(6) -0.0010(5) 0.0063(5) -0.0001(5)
C20 0.0196(7) 0.0221(6) 0.0217(7) -0.0008(5) 0.0060(5) 0.0015(5)
C21 0.0252(7) 0.0264(7) 0.0222(7) -0.0014(6) 0.0061(6) 0.0000(6)
C22 0.0313(8) 0.0234(7) 0.0183(7) -0.0018(5) 0.0064(6) -0.0025(6)
C23 0.0320(8) 0.0327(8) 0.0280(8) -0.0067(6) 0.0069(6) 0.0000(6)
C24 0.0447(10) 0.0403(9) 0.0337(9) -0.0131(7) 0.0151(8) -0.0013(8)
C25 0.0545(12) 0.0399(9) 0.0241(8) -0.0126(7) 0.0087(8) -0.0099(8)
C26 0.0383(9) 0.0400(9) 0.0253(8) -0.0033(7) -0.0016(7) -0.0071(7)
C27 0.0329(8) 0.0312(8) 0.0249(8) -0.0019(6) 0.0065(6) -0.0015(6)
C28 0.0211(7) 0.0218(6) 0.0206(7) -0.0030(5) 0.0044(5) 0.0016(5)
C29 0.0220(7) 0.0241(7) 0.0203(7) 0.0003(5) 0.0064(5) 0.0029(5)
C30 0.0242(7) 0.0274(7) 0.0289(8) -0.0035(6) 0.0061(6) 0.0016(6)
C31 0.0203(7) 0.0331(8) 0.0404(9) -0.0011(7) 0.0063(6) 0.0000(6)
C32 0.0232(8) 0.0315(8) 0.0419(9) 0.0015(7) 0.0123(7) 0.0075(6)
C33 0.0302(8) 0.0264(7) 0.0370(9) -0.0053(6) 0.0093(7) 0.0047(6)
C34 0.0244(7) 0.0262(7) 0.0293(8) -0.0037(6) 0.0036(6) 0.0025(6)
C35 0.0188(7) 0.0206(6) 0.0236(8) -0.0005(5) 0.0065(6) 0.0012(5)
O35 0.0313(6) 0.0438(6) 0.0166(6) -0.0014(4) 0.0001(5) 0.0017(5)
C36 0.0258(7) 0.0194(6) 0.0216(7) 0.0008(5) 0.0031(6) -0.0048(5)
C37 0.0291(8) 0.0275(7) 0.0250(7) -0.0004(6) 0.0067(6) -0.0046(6)
C38 0.0431(10) 0.0309(8) 0.0237(8) -0.0039(6) 0.0056(7) -0.0093(7)
C39 0.0389(9) 0.0361(9) 0.0253(8) 0.0009(6) -0.0024(7) -0.0144(7)
C40 0.0260(8) 0.0396(9) 0.0328(9) 0.0048(7) -0.0005(7) -0.0093(7)
C41 0.0251(7) 0.0279(7) 0.0278(8) 0.0019(6) 0.0046(6) -0.0030(6)
C42 0.0200(7) 0.0263(7) 0.0202(7) 0.0018(5) 0.0039(5) 0.0014(5)
C43 0.0246(7) 0.0289(7) 0.0250(7) 0.0008(6) 0.0060(6) 0.0006(6)
C44 0.0314(8) 0.0379(9) 0.0271(8) -0.0025(6) 0.0104(7) 0.0035(7)
C45 0.0309(9) 0.0455(10) 0.0303(8) 0.0070(7) 0.0139(7) 0.0027(7)
C46 0.0375(9) 0.0344(9) 0.0368(9) 0.0082(7) 0.0139(7) -0.0038(7)
C47 0.0329(8) 0.0274(7) 0.0295(8) 0.0007(6) 0.0094(7) -0.0016(6)
C48 0.0268(7) 0.0221(7) 0.0218(7) 0.0036(5) 0.0093(6) 0.0044(5)
C49 0.0433(9) 0.0247(7) 0.0278(8) 0.0000(6) 0.0070(7) 0.0059(7)
C50 0.0647(13) 0.0275(8) 0.0349(9) 0.0023(7) 0.0154(9) 0.0175(8)
C51 0.0484(11) 0.0405(10) 0.0420(10) 0.0158(8) 0.0200(9) 0.0253(8)
C52 0.0295(9) 0.0438(10) 0.0388(9) 0.0155(8) 0.0077(7) 0.0080(7)
C53 0.0281(8) 0.0268(7) 0.0292(8) 0.0078(6) 0.0072(6) 0.0035(6)
C54 0.0215(7) 0.0204(6) 0.0253(7) -0.0039(5) 0.0064(6) -0.0001(5)
C55 0.0262(8) 0.0265(7) 0.0279(8) -0.0001(6) 0.0045(6) -0.0017(6)
C56 0.0276(8) 0.0356(8) 0.0345(9) -0.0021(7) -0.0014(7) -0.0003(7)
C57 0.0231(8) 0.0453(10) 0.0455(10) -0.0073(8) 0.0075(7) -0.0067(7)
C58 0.0329(9) 0.0481(10) 0.0374(9) -0.0013(8) 0.0150(7) -0.0102(8)
C59 0.0288(8) 0.0371(8) 0.0273(8) 0.0010(6) 0.0074(6) -0.0041(7)
C60 0.0258(7) 0.0185(6) 0.0200(7) 0.0011(5) 0.0034(5) -0.0022(5)
C61 0.0330(8) 0.0265(7) 0.0236(7) -0.0022(6) 0.0068(6) -0.0026(6)
C62 0.0466(10) 0.0354(8) 0.0204(7) -0.0015(6) 0.0075(7) -0.0092(7)
C63 0.0465(10) 0.0352(9) 0.0221(8) 0.0068(6) -0.0047(7) -0.0103(7)
C64 0.0317(8) 0.0249(7) 0.0327(9) 0.0064(6) -0.0049(7) -0.0025(6)
C65 0.0282(8) 0.0197(6) 0.0252(7) 0.0011(5) 0.0031(6) -0.0020(6)
C66 0.0187(7) 0.0224(7) 0.0206(7) -0.0039(5) 0.0018(5) 0.0011(5)
C67 0.0273(8) 0.0238(7) 0.0267(7) -0.0021(6) 0.0069(6) -0.0005(6)
C68 0.0317(8) 0.0223(7) 0.0344(8) -0.0058(6) 0.0045(7) 0.0007(6)
C69 0.0314(8) 0.0282(8) 0.0309(8) -0.0111(6) 0.0041(6) 0.0054(6)
C70 0.0327(8) 0.0334(8) 0.0244(7) -0.0053(6) 0.0087(6) 0.0032(6)
C71 0.0258(7) 0.0238(7) 0.0240(7) -0.0030(6) 0.0063(6) 0.0006(6)

loop_
_atom_type_symbol
_atom_type_description
_atom_type_scat_dispersion_real
_atom_type_scat_dispersion_imag
_atom_type_scat_source
C C 0.0181 0.0091 'International Tables Vol C Tables 4.2.6.8 and 6.1.1.4'
H H 0.0000 0.0000 'International Tables Vol C Tables 4.2.6.8 and 6.1.1.4'
N N 0.0311 0.0180 'International Tables Vol C Tables 4.2.6.8 and 6.1.1.4'
O O 0.0492 0.0322 'International Tables Vol C Tables 4.2.6.8 and 6.1.1.4'
P P 0.2955 0.4335 'International Tables Vol C Tables 4.2.6.8 and 6.1.1.4'
Ru Ru 0.0552 3.2960 'International Tables Vol C Tables 4.2.6.8 and 6.1.1.4'
S S 0.3331 0.5567 'International Tables Vol C Tables 4.2.6.8 and 6.1.1.4'

loop_
_geom_angle_atom_site_label_1
_geom_angle_atom_site_label_2
_geom_angle_atom_site_label_3
_geom_angle
C35 Ru1 C19 91.35(6)
C35 Ru1 P2 90.58(4)
C19 Ru1 P2 90.93(4)
C35 Ru1 P1 90.60(4)
C19 Ru1 P1 90.31(4)
P2 Ru1 P1 178.268(12)
C35 Ru1 S3 174.45(5)
C19 Ru1 S3 94.10(4)
P2 Ru1 S3 90.374(11)
P1 Ru1 S3 88.333(12)
C35 Ru1 S1 103.97(5)
C19 Ru1 S1 164.67(4)
P2 Ru1 S1 89.045(12)
P1 Ru1 S1 89.437(12)
S3 Ru1 S1 70.578(12)
C36 P1 C48 103.40(7)
C36 P1 C42 101.91(7)
C48 P1 C42 100.18(7)
C36 P1 Ru1 115.51(5)
C48 P1 Ru1 117.17(5)
C42 P1 Ru1 116.29(5)
C60 P2 C66 103.67(7)
C60 P2 C54 104.82(7)
C66 P2 C54 97.14(6)
C60 P2 Ru1 111.28(5)
C66 P2 Ru1 116.90(5)
C54 P2 Ru1 120.81(5)
C2 S1 Ru1 87.08(5)
N4 C2 S3 123.21(13)
N4 C2 S1 123.10(12)
S3 C2 S1 113.66(8)
C2 S3 Ru1 88.36(5)
C2 N4 C5 120.80(15)
C2 N4 C18 118.98(14)
C5 N4 C18 119.96(14)
N4 C5 C6 114.35(15)
O7 C6 C5 108.56(16)
C6 O7 C8 111.51(16)
O7 C8 C9 109.66(16)
O10 C9 C8 113.61(18)
C9 O10 C11 114.12(14)
O10 C11 C12 107.66(16)
O13 C12 C11 111.87(16)
C14 O13 C12 112.98(14)
O13 C14 C15 109.32(15)
O16 C15 C14 112.55(16)
C15 O16 C17 115.21(14)
O16 C17 C18 106.48(15)
N4 C18 C17 113.37(14)
C28 C19 C20 121.04(13)
C28 C19 Ru1 125.42(11)
C20 C19 Ru1 113.46(10)
C21 C20 C19 174.00(16)
C20 C21 C22 175.12(17)
C27 C22 C23 119.04(14)
C27 C22 C21 121.14(15)
C23 C22 C21 119.82(15)
C24 C23 C22 120.44(16)
C23 C24 C25 120.26(17)
C26 C25 C24 119.85(16)
C25 C26 C27 120.53(17)
C26 C27 C22 119.87(16)
C19 C28 C29 130.36(13)
C30 C29 C34 118.03(14)
C30 C29 C28 118.41(13)
C34 C29 C28 123.19(14)
C31 C30 C29 121.36(15)
C32 C31 C30 119.85(15)
C31 C32 C33 119.52(15)
C34 C33 C32 120.84(15)
C33 C34 C29 120.39(15)
O35 C35 Ru1 178.95(14)
C41 C36 C37 118.76(14)
C41 C36 P1 120.23(12)
C37 C36 P1 120.86(12)
C38 C37 C36 120.45(16)
C39 C38 C37 120.32(16)
C40 C39 C38 119.51(15)
C39 C40 C41 120.56(16)
C40 C41 C36 120.27(16)
C43 C42 C47 118.57(14)
C43 C42 P1 122.07(11)
C47 C42 P1 119.35(12)
C42 C43 C44 120.57(15)
C45 C44 C43 120.36(16)
C44 C45 C46 119.57(16)
C45 C46 C47 120.24(16)
C46 C47 C42 120.69(16)
C53 C48 C49 118.48(14)
C53 C48 P1 117.83(12)
C49 C48 P1 123.68(13)
C50 C49 C48 120.53(18)
C51 C50 C49 120.40(17)
C50 C51 C52 119.65(16)
C51 C52 C53 120.08(18)
C52 C53 C48 120.79(16)
C59 C54 C55 118.38(14)
C59 C54 P2 124.49(12)
C55 C54 P2 116.87(12)
C56 C55 C54 120.79(15)
C57 C56 C55 120.13(16)
C58 C57 C56 119.68(16)
C57 C58 C59 120.46(17)
C58 C59 C54 120.53(16)
C65 C60 C61 119.28(14)
C65 C60 P2 120.32(12)
C61 C60 P2 119.70(12)
C62 C61 C60 120.24(16)
C63 C62 C61 120.11(16)
C62 C63 C64 120.01(15)
C63 C64 C65 120.26(16)
C60 C65 C64 120.00(15)
C71 C66 C67 118.89(14)
C71 C66 P2 121.67(11)
C67 C66 P2 119.21(12)
C68 C67 C66 120.84(15)
C69 C68 C67 119.53(15)
C70 C69 C68 120.41(14)
C69 C70 C71 119.82(15)
C66 C71 C70 120.49(14)

loop_
_geom_bond_atom_site_label_1
_geom_bond_atom_site_label_2
_geom_bond_distance
Ru1 C35 1.8444(16)
Ru1 C19 2.1037(14)
Ru1 P2 2.3792(3)
Ru1 P1 2.3911(3)
Ru1 S3 2.4647(4)
Ru1 S1 2.4956(4)
P1 C36 1.8347(15)
P1 C48 1.8440(15)
P1 C42 1.8499(15)
P2 C60 1.8232(15)
P2 C66 1.8384(14)
P2 C54 1.8453(15)
S1 C2 1.7179(16)
C2 N4 1.338(2)
C2 S3 1.7057(16)
N4 C5 1.461(2)
N4 C18 1.467(2)
C5 C6 1.509(3)
C6 O7 1.419(2)
O7 C8 1.426(2)
C8 C9 1.502(3)
C9 O10 1.426(2)
O10 C11 1.427(2)
C11 C12 1.503(3)
C12 O13 1.424(2)
O13 C14 1.420(2)
C14 C15 1.519(3)
C15 O16 1.413(2)
O16 C17 1.432(2)
C17 C18 1.521(2)
C19 C28 1.354(2)
C19 C20 1.422(2)
C20 C21 1.209(2)
C21 C22 1.434(2)
C22 C27 1.397(2)
C22 C23 1.398(2)
C23 C24 1.382(2)
C24 C25 1.384(3)
C25 C26 1.382(3)
C26 C27 1.391(2)
C28 C29 1.471(2)
C29 C30 1.396(2)
C29 C34 1.403(2)
C30 C31 1.387(2)
C31 C32 1.385(2)
C32 C33 1.386(3)
C33 C34 1.383(2)
C35 O35 1.152(2)
C36 C41 1.395(2)
C36 C37 1.396(2)
C37 C38 1.394(2)
C38 C39 1.386(3)
C39 C40 1.382(3)
C40 C41 1.395(2)
C42 C43 1.388(2)
C42 C47 1.397(2)
C43 C44 1.399(2)
C44 C45 1.380(3)
C45 C46 1.387(3)
C46 C47 1.391(2)
C48 C53 1.392(2)
C48 C49 1.398(2)
C49 C50 1.389(3)
C50 C51 1.384(3)
C51 C52 1.386(3)
C52 C53 1.392(2)
C54 C59 1.394(2)
C54 C55 1.395(2)
C55 C56 1.390(2)
C56 C57 1.382(3)
C57 C58 1.381(3)
C58 C59 1.390(3)
C60 C65 1.390(2)
C60 C61 1.399(2)
C61 C62 1.389(2)
C62 C63 1.383(3)
C63 C64 1.385(3)
C64 C65 1.395(2)
C66 C71 1.391(2)
C66 C67 1.400(2)
C67 C68 1.390(2)
C68 C69 1.388(3)
C69 C70 1.387(2)
C70 C71 1.397(2)
